data_7057957
loop_
_publ_author_name
'Li, Rui-Xia'
'Zhou, Lin'
'Shi, Ping-Ping'
'Zheng, Xuan'
'Gao, Ji-Xing'
'Ye, Qiong'
'Fu, Da-Wei'

_publ_section_title
;
 High-temperature phase transitions, switchable dielectric behaviors and
 barocaloric effects in three new organic molecule-based crystals
;
_journal_issue 1
_journal_name_full 'New Journal of Chemistry'
_journal_page_first 154
_journal_paper_doi 10.1039/C8NJ03845G
_journal_volume 43
_journal_year 2019
_chemical_formula_moiety 'C6 H2 N3 O7, C4 H12 O P'
_chemical_formula_sum 'C10 H14 N3 O8 P'
_chemical_formula_weight 335.21
_space_group_IT_number 2
_space_group_name_Hall '-P 1'
_space_group_name_H-M_alt 'P -1'
_symmetry_cell_setting triclinic
_symmetry_space_group_name_Hall '-P 1'
_symmetry_space_group_name_H-M 'P -1'
_atom_sites_solution_hydrogens geom
_atom_sites_solution_primary direct
_atom_sites_solution_secondary difmap
_audit_creation_method SHELXL-97
_audit_update_record
;
2018-07-25 deposited with the CCDC.
2018-11-12 downloaded from the CCDC.
;
_cell_angle_alpha 109.76(3)
_cell_angle_beta 99.84(3)
_cell_angle_gamma 104.20(3)
_cell_formula_units_Z 2
_cell_length_a 7.4008(15)
_cell_length_b 10.413(2)
_cell_length_c 10.972(2)
_cell_measurement_reflns_used 1797
_cell_measurement_temperature 298(2)
_cell_measurement_theta_max 24.99
_cell_measurement_theta_min 3.05
_cell_volume 741.0(4)
_computing_structure_refinement 'SHELXL-97 (Sheldrick, 1997)'
_computing_structure_solution 'SHELXS-97 (Sheldrick, 1990)'
_diffrn_ambient_temperature 298(2)
_diffrn_measured_fraction_theta_full 0.989
_diffrn_measured_fraction_theta_max 0.989
_diffrn_measurement_device_type 'Rigaku, SCXmini'
_diffrn_measurement_method '\w scans'
_diffrn_radiation_monochromator graphite
_diffrn_radiation_source 'fine-focus sealed tube'
_diffrn_radiation_type MoK\a
_diffrn_radiation_wavelength 0.71073
_diffrn_reflns_av_R_equivalents 0.0288
_diffrn_reflns_av_sigmaI/netI 0.0535
_diffrn_reflns_limit_h_max 6
_diffrn_reflns_limit_h_min -8
_diffrn_reflns_limit_k_max 12
_diffrn_reflns_limit_k_min -10
_diffrn_reflns_limit_l_max 13
_diffrn_reflns_limit_l_min -13
_diffrn_reflns_number 4251
_diffrn_reflns_theta_full 24.99
_diffrn_reflns_theta_max 24.99
_diffrn_reflns_theta_min 3.05
_exptl_absorpt_coefficient_mu 0.230
_exptl_absorpt_correction_T_max 0.9554
_exptl_absorpt_correction_T_min 0.9515
_exptl_absorpt_correction_type multi-scan
_exptl_crystal_colour yellow
_exptl_crystal_density_diffrn 1.502
_exptl_crystal_density_method 'not measured'
_exptl_crystal_description block
_exptl_crystal_F_000 348
_exptl_crystal_size_max 0.22
_exptl_crystal_size_mid 0.20
_exptl_crystal_size_min 0.20
_refine_diff_density_max 1.314
_refine_diff_density_min -0.870
_refine_diff_density_rms 0.076
_refine_ls_extinction_method none
_refine_ls_goodness_of_fit_ref 1.076
_refine_ls_hydrogen_treatment mixed
_refine_ls_matrix_type full
_refine_ls_number_parameters 203
_refine_ls_number_reflns 2579
_refine_ls_number_restraints 7
_refine_ls_restrained_S_all 1.158
_refine_ls_R_factor_all 0.1173
_refine_ls_R_factor_gt 0.0851
_refine_ls_shift/su_max 0.000
_refine_ls_shift/su_mean 0.000
_refine_ls_structure_factor_coef Fsqd
_refine_ls_weighting_details 'calc w=1/[\s^2^(Fo^2^)+(0.1416P)^2^+0.4027P] where P=(Fo^2^+2Fc^2^)/3'
_refine_ls_weighting_scheme calc
_refine_ls_wR_factor_gt 0.2314
_refine_ls_wR_factor_ref 0.2502
_reflns_number_gt 1797
_reflns_number_total 2608
_reflns_threshold_expression >2sigma(I)
_cod_data_source_file c8nj03845g2.cif
_cod_data_source_block 2-298K
_cod_depositor_comments
;
The following automatic conversions were performed:

'_exptl_absorpt_correction_type' value 'Multi-scan' changed to
'multi-scan' according to
/home/data/users/saulius/crontab/automatic-downloads/rss-feeds/RSC/lib/dictionaries/cif_core.dic
dictionary named 'cif_core.dic' version 2.4.2 from 2011-04-26.

Automatic conversion script
Id: cif_fix_values 4973 2017-02-22 13:04:09Z antanas 

 Adding full bibliography for 7057955--7057958.cif.
;
_cod_database_code 7057957

loop_
_symmetry_equiv_pos_as_xyz
'x, y, z'
'-x, -y, -z'

loop_
_atom_site_label
_atom_site_type_symbol
_atom_site_fract_x
_atom_site_fract_y
_atom_site_fract_z
_atom_site_U_iso_or_equiv
_atom_site_adp_type
_atom_site_occupancy
_atom_site_symmetry_multiplicity
_atom_site_calc_flag
_atom_site_refinement_flags
C1 C 0.7318(7) 0.0045(5) 1.0603(4) 0.0426(11) Uani 1 1 d .
C2 C 0.8307(7) 0.1595(6) 1.1163(5) 0.0466(12) Uani 1 1 d .
C3 C 0.9034(7) 0.2336(6) 1.0449(5) 0.0504(12) Uani 1 1 d .
H3 H 0.9571 0.3337 1.0851 0.060 Uiso 1 1 calc R
C4 C 0.8971(7) 0.1597(6) 0.9122(5) 0.0504(12) Uani 1 1 d .
C5 C 0.8152(7) 0.0129(6) 0.8515(5) 0.0468(12) Uani 1 1 d .
H5 H 0.8138 -0.0359 0.7628 0.056 Uiso 1 1 calc R
C6 C 0.7349(7) -0.0627(5) 0.9208(4) 0.0426(11) Uani 1 1 d .
C7 C 0.2829(9) 0.3695(7) 0.5918(7) 0.0753(17) Uani 1 1 d .
H7A H 0.1686 0.3480 0.6214 0.113 Uiso 1 1 calc R
H7B H 0.2484 0.3283 0.4951 0.113 Uiso 1 1 calc R
H7C H 0.3416 0.4723 0.6245 0.113 Uiso 1 1 calc R
C8 C 0.6619(9) 0.3354(8) 0.6002(7) 0.0773(18) Uani 1 1 d .
H8A H 0.6270 0.2925 0.5034 0.116 Uiso 1 1 calc R
H8B H 0.7537 0.2971 0.6359 0.116 Uiso 1 1 calc R
H8C H 0.7189 0.4381 0.6312 0.116 Uiso 1 1 calc R
C9 C 0.5140(10) 0.3657(6) 0.8358(5) 0.0698(17) Uani 1 1 d .
H9A H 0.5763 0.4683 0.8716 0.105 Uiso 1 1 calc R
H9B H 0.6009 0.3219 0.8679 0.105 Uiso 1 1 calc R
H9C H 0.3988 0.3448 0.8647 0.105 Uiso 1 1 calc R
C10 C 0.3465(8) 0.1011(6) 0.5943(5) 0.0573(14) Uani 1 1 d .
H10A H 0.2228 0.0764 0.6141 0.069 Uiso 1 1 calc R
H10B H 0.3234 0.0587 0.4972 0.069 Uiso 1 1 calc R
N1 N 0.8529(9) 0.2421(6) 1.2574(5) 0.0849(17) Uani 1 1 d U
N2 N 0.9780(7) 0.2375(6) 0.8378(5) 0.0642(13) Uani 1 1 d .
N3 N 0.6508(7) -0.2183(5) 0.8486(4) 0.0582(12) Uani 1 1 d .
O1 O 0.6576(6) -0.0618(4) 1.1235(4) 0.0696(12) Uani 1 1 d .
O2 O 0.8534(14) 0.1798(7) 1.3330(6) 0.178(3) Uani 1 1 d U
O3 O 0.9125(11) 0.3688(6) 1.3058(6) 0.135(2) Uani 1 1 d .
O4 O 1.0482(8) 0.3699(5) 0.8933(5) 0.0981(17) Uani 1 1 d .
O5 O 0.9763(6) 0.1682(5) 0.7213(4) 0.0774(13) Uani 1 1 d .
O6 O 0.6553(9) -0.2740(5) 0.7340(5) 0.121(2) Uani 1 1 d .
O7 O 0.5869(11) -0.2910(5) 0.9029(5) 0.138(3) Uani 1 1 d .
O8 O 0.4716(6) 0.0444(4) 0.6548(4) 0.0673(11) Uani 1 1 d .
H8 H 0.4371 0.0318 0.7182 0.101 Uiso 1 1 calc R
P1 P 0.4503(2) 0.29530(14) 0.65586(12) 0.0493(5) Uani 1 1 d .

loop_
_atom_site_aniso_label
_atom_site_aniso_U_11
_atom_site_aniso_U_22
_atom_site_aniso_U_33
_atom_site_aniso_U_23
_atom_site_aniso_U_13
_atom_site_aniso_U_12
C1 0.041(3) 0.051(3) 0.039(2) 0.016(2) 0.013(2) 0.022(2)
C2 0.046(3) 0.054(3) 0.039(2) 0.011(2) 0.014(2) 0.023(2)
C3 0.048(3) 0.045(3) 0.056(3) 0.015(2) 0.016(2) 0.019(2)
C4 0.050(3) 0.058(3) 0.055(3) 0.028(3) 0.018(2) 0.026(3)
C5 0.046(3) 0.063(3) 0.034(2) 0.017(2) 0.012(2) 0.025(2)
C6 0.042(3) 0.047(3) 0.037(2) 0.014(2) 0.0064(19) 0.017(2)
C7 0.078(4) 0.087(5) 0.074(4) 0.038(4) 0.025(3) 0.039(4)
C8 0.078(4) 0.086(5) 0.080(4) 0.046(4) 0.031(3) 0.023(4)
C9 0.093(5) 0.059(3) 0.045(3) 0.014(3) 0.018(3) 0.013(3)
C10 0.070(4) 0.055(3) 0.044(3) 0.011(2) 0.025(2) 0.021(3)
N1 0.100(4) 0.072(4) 0.048(3) -0.003(2) 0.033(3) 0.001(3)
N2 0.067(3) 0.076(4) 0.073(3) 0.044(3) 0.031(3) 0.033(3)
N3 0.066(3) 0.053(3) 0.045(2) 0.010(2) 0.015(2) 0.018(2)
O1 0.092(3) 0.062(2) 0.059(2) 0.022(2) 0.040(2) 0.022(2)
O2 0.285(7) 0.109(4) 0.061(3) 0.012(3) 0.059(4) -0.049(5)
O3 0.225(7) 0.076(4) 0.074(3) -0.005(3) 0.037(4) 0.051(4)
O4 0.135(5) 0.074(3) 0.112(4) 0.055(3) 0.065(3) 0.034(3)
O5 0.091(3) 0.100(3) 0.070(3) 0.052(3) 0.044(2) 0.040(3)
O6 0.164(5) 0.076(3) 0.067(3) -0.013(3) 0.050(3) -0.007(3)
O7 0.253(8) 0.050(3) 0.076(3) 0.017(3) 0.055(4) -0.004(4)
O8 0.092(3) 0.070(3) 0.067(2) 0.036(2) 0.045(2) 0.044(2)
P1 0.0594(9) 0.0480(8) 0.0403(7) 0.0147(6) 0.0171(6) 0.0188(6)

loop_
_atom_type_symbol
_atom_type_description
_atom_type_scat_dispersion_real
_atom_type_scat_dispersion_imag
_atom_type_scat_source
C C 0.0033 0.0016 'International Tables Vol C Tables 4.2.6.8 and 6.1.1.4'
H H 0.0000 0.0000 'International Tables Vol C Tables 4.2.6.8 and 6.1.1.4'
N N 0.0061 0.0033 'International Tables Vol C Tables 4.2.6.8 and 6.1.1.4'
O O 0.0106 0.0060 'International Tables Vol C Tables 4.2.6.8 and 6.1.1.4'
P P 0.1023 0.0942 'International Tables Vol C Tables 4.2.6.8 and 6.1.1.4'

loop_
_geom_angle_atom_site_label_1
_geom_angle_atom_site_label_2
_geom_angle_atom_site_label_3
_geom_angle
O1 C1 C2 124.3(4)
O1 C1 C6 124.5(5)
C2 C1 C6 111.1(4)
C3 C2 N1 117.2(5)
C3 C2 C1 124.4(4)
N1 C2 C1 118.5(5)
C2 C3 C4 119.8(5)
C2 C3 H3 120.1
C4 C3 H3 120.1
C5 C4 C3 120.6(5)
C5 C4 N2 119.6(5)
C3 C4 N2 119.8(5)
C4 C5 C6 120.2(4)
C4 C5 H5 119.9
C6 C5 H5 119.9
C5 C6 N3 116.7(4)
C5 C6 C1 123.7(4)
N3 C6 C1 119.6(4)
P1 C7 H7A 109.5
P1 C7 H7B 109.5
H7A C7 H7B 109.5
P1 C7 H7C 109.5
H7A C7 H7C 109.5
H7B C7 H7C 109.5
P1 C8 H8A 109.5
P1 C8 H8B 109.5
H8A C8 H8B 109.5
P1 C8 H8C 109.5
H8A C8 H8C 109.5
H8B C8 H8C 109.5
P1 C9 H9A 109.5
P1 C9 H9B 109.5
H9A C9 H9B 109.5
P1 C9 H9C 109.5
H9A C9 H9C 109.5
H9B C9 H9C 109.5
O8 C10 P1 110.6(4)
O8 C10 H10A 109.5
P1 C10 H10A 109.5
O8 C10 H10B 109.5
P1 C10 H10B 109.5
H10A C10 H10B 108.1
O3 N1 O2 117.6(6)
O3 N1 C2 122.2(6)
O2 N1 C2 117.9(6)
O4 N2 O5 123.0(5)
O4 N2 C4 118.7(5)
O5 N2 C4 118.3(5)
O7 N3 O6 119.6(5)
O7 N3 C6 120.7(5)
O6 N3 C6 119.6(5)
C10 O8 H8 109.5
C7 P1 C8 109.2(3)
C7 P1 C9 111.0(3)
C8 P1 C9 110.2(3)
C7 P1 C10 110.8(3)
C8 P1 C10 108.1(3)
C9 P1 C10 107.6(3)

loop_
_geom_bond_atom_site_label_1
_geom_bond_atom_site_label_2
_geom_bond_distance
C1 O1 1.235(6)
C1 C2 1.454(7)
C1 C6 1.459(6)
C2 C3 1.360(7)
C2 N1 1.452(6)
C3 C4 1.384(7)
C3 H3 0.9300
C4 C5 1.366(7)
C4 N2 1.435(7)
C5 C6 1.371(7)
C5 H5 0.9300
C6 N3 1.453(6)
C7 P1 1.779(6)
C7 H7A 0.9600
C7 H7B 0.9600
C7 H7C 0.9600
C8 P1 1.783(6)
C8 H8A 0.9600
C8 H8B 0.9600
C8 H8C 0.9600
C9 P1 1.786(5)
C9 H9A 0.9600
C9 H9B 0.9600
C9 H9C 0.9600
C10 O8 1.404(7)
C10 P1 1.809(6)
C10 H10A 0.9700
C10 H10B 0.9700
N1 O3 1.174(7)
N1 O2 1.215(9)
N2 O4 1.230(7)
N2 O5 1.233(6)
N3 O7 1.173(6)
N3 O6 1.204(6)
O8 H8 0.8200

loop_
_geom_hbond_atom_site_label_D
_geom_hbond_atom_site_label_H
_geom_hbond_atom_site_label_A
_geom_hbond_distance_DH
_geom_hbond_distance_HA
_geom_hbond_distance_DA
_geom_hbond_angle_DHA
_geom_hbond_site_symmetry_A
O8 H8 O2 0.82 2.49 2.969(8) 118.1 2_657
O8 H8 O1 0.82 1.94 2.728(5) 161.2 2_657
C10 H10B O8 0.97 2.59 3.322(6) 132.7 2_656
C10 H10A O5 0.97 2.54 3.395(7) 146.8 1_455
C9 H9A O7 0.96 2.39 3.278(8) 153.6 1_565
C8 H8B O5 0.96 2.61 3.565(8) 174.3 .
C7 H7B O6 0.96 2.64 3.515(8) 150.9 2_656
C7 H7B O6 0.96 2.64 3.515(8) 150.9 2_656
C8 H8B O5 0.96 2.61 3.565(8) 174.3 .
C9 H9A O7 0.96 2.39 3.278(8) 153.6 1_565
C10 H10A O5 0.97 2.54 3.395(7) 146.8 1_455
C10 H10B O8 0.97 2.59 3.322(6) 132.7 2_656
O8 H8 O1 0.82 1.94 2.728(5) 161.2 2_657
O8 H8 O2 0.82 2.49 2.969(8) 118.1 2_657
C7 H7B O6 0.96 2.64 3.515(8) 150.9 2_656
C8 H8B O5 0.96 2.61 3.565(8) 174.3 .
C9 H9A O7 0.96 2.39 3.278(8) 153.6 1_565
C10 H10A O5 0.97 2.54 3.395(7) 146.8 1_455
C10 H10B O8 0.97 2.59 3.322(6) 132.7 2_656
O8 H8 O1 0.82 1.94 2.728(5) 161.2 2_657
O8 H8 O2 0.82 2.49 2.969(8) 118.1 2_657

loop_
_geom_torsion_atom_site_label_1
_geom_torsion_atom_site_label_2
_geom_torsion_atom_site_label_3
_geom_torsion_atom_site_label_4
_geom_torsion
O1 C1 C2 C3 -176.3(5)
C6 C1 C2 C3 4.8(7)
O1 C1 C2 N1 3.1(8)
C6 C1 C2 N1 -175.8(4)
N1 C2 C3 C4 176.1(5)
C1 C2 C3 C4 -4.5(8)
C2 C3 C4 C5 1.2(8)
C2 C3 C4 N2 -178.5(4)
C3 C4 C5 C6 1.2(7)
N2 C4 C5 C6 -179.1(4)
C4 C5 C6 N3 180.0(4)
C4 C5 C6 C1 -0.5(7)
O1 C1 C6 C5 178.9(5)
C2 C1 C6 C5 -2.2(6)
O1 C1 C6 N3 -1.6(7)
C2 C1 C6 N3 177.3(4)
C3 C2 N1 O3 7.7(10)
C1 C2 N1 O3 -171.8(7)
C3 C2 N1 O2 -154.9(7)
C1 C2 N1 O2 25.6(9)
C5 C4 N2 O4 178.8(5)
C3 C4 N2 O4 -1.5(8)
C5 C4 N2 O5 -2.2(7)
C3 C4 N2 O5 177.5(5)
C5 C6 N3 O7 176.7(6)
C1 C6 N3 O7 -2.8(8)
C5 C6 N3 O6 0.3(8)
C1 C6 N3 O6 -179.2(5)
O8 C10 P1 C7 -174.5(3)
O8 C10 P1 C8 66.0(4)
O8 C10 P1 C9 -53.0(4)
